data_7062697
loop_
_publ_author_name
'N. R., Divyashree'
'Revanasiddappa, Hosakere D.'
'Yathirajan, H. S.'
'N. R., Bhavya'
'M., Mahendra'
'Iqbal, Muzaffar'
'Shivamallu, Chandan'
'Amachawadi, Raghavendra G.'
'Kollur, Shiva Prasad'

_publ_section_title
;
 Highly selective and sensitive fluorescent &#x201C;TURN-ON&#x201D;
 furan-based Schiff base for zinc(ii) ion probing: chemical synthesis, DFT
 studies, and X-ray crystal structure
;
_journal_issue 37
_journal_name_full 'New Journal of Chemistry'
_journal_page_first 17420
_journal_page_last 17433
_journal_paper_doi 10.1039/D3NJ02466K
_journal_volume 47
_journal_year 2023
_chemical_formula_moiety 'C13 H12 Br N O2'
_chemical_formula_sum 'C13 H12 Br N O2'
_chemical_formula_weight 294.15
_space_group_crystal_system monoclinic
_space_group_IT_number 14
_space_group_name_Hall '-P 2yn'
_space_group_name_H-M_alt 'P 1 21/n 1'
_atom_sites_solution_hydrogens mixed
_audit_block_doi 10.5517/ccdc.csd.cc29ksl8
_audit_creation_method SHELXL-2014/6
_audit_update_record
;
2022-01-04 deposited with the CCDC.	2023-08-22 downloaded from the CCDC.
;
_cell_angle_alpha 90
_cell_angle_beta 98.165(8)
_cell_angle_gamma 90
_cell_formula_units_Z 4
_cell_length_a 11.8284(8)
_cell_length_b 4.5391(4)
_cell_length_c 23.789(2)
_cell_measurement_reflns_used 2427
_cell_measurement_temperature 293(2)
_cell_measurement_theta_max 27.79
_cell_measurement_theta_min 2.62
_cell_volume 1264.29(18)
_computing_cell_refinement
;
CrysAlis RED (Oxford Diffraction Ltd., 2009)
;
_computing_data_collection
;
CrysAlis CCD (Oxford Diffraction Ltd., 2009)
;
_computing_data_reduction
;
CrysAlis RED (Oxford Diffraction Ltd., 2009)
;
_computing_molecular_graphics 'PLATON (Spek, 2003)'
_computing_publication_material 'SHELXL-2014/6 (Sheldrick, 2014)'
_computing_structure_refinement 'SHELXL-2014/6 (Sheldrick, 2014)'
_computing_structure_solution 'SHELXL-2014 (Sheldrick, 2014)'
_diffrn_ambient_temperature 293(2)
_diffrn_measured_fraction_theta_full 0.997
_diffrn_measured_fraction_theta_max 0.997
_diffrn_measurement_device_type
;  
Oxford Diffraction Xcalibur (TM) Single Crystal X-ray Diffractometer 
with Sapphire CCD Detector.
;
_diffrn_measurement_method
;
Rotation method data acquisition using omega scans.
;
_diffrn_radiation_type MoK\a
_diffrn_radiation_wavelength 0.71073
_diffrn_reflns_av_R_equivalents 0.0457
_diffrn_reflns_av_unetI/netI 0.0622
_diffrn_reflns_Laue_measured_fraction_full 0.997
_diffrn_reflns_Laue_measured_fraction_max 0.997
_diffrn_reflns_limit_h_max 12
_diffrn_reflns_limit_h_min -14
_diffrn_reflns_limit_k_max 5
_diffrn_reflns_limit_k_min -4
_diffrn_reflns_limit_l_max 24
_diffrn_reflns_limit_l_min -28
_diffrn_reflns_number 4310
_diffrn_reflns_point_group_measured_fraction_full 0.997
_diffrn_reflns_point_group_measured_fraction_max 0.997
_diffrn_reflns_theta_full 25.242
_diffrn_reflns_theta_max 25.347
_diffrn_reflns_theta_min 3.324
_diffrn_source 'Enhance (Mo) X-ray Source'
_exptl_absorpt_coefficient_mu 3.240
_exptl_absorpt_correction_T_max 1.00000
_exptl_absorpt_correction_T_min 0.14345
_exptl_absorpt_correction_type multi-scan
_exptl_absorpt_process_details
;
CrysAlis RED, Oxford Diffraction Ltd., 2009
Empirical absorption correction using spherical harmonics,
implemented in SCALE3 ABSPACK scaling algorithm.
;
_exptl_crystal_colour 'dark red'
_exptl_crystal_density_diffrn 1.545
_exptl_crystal_description rod
_exptl_crystal_F_000 592
_exptl_crystal_size_max 0.500
_exptl_crystal_size_mid 0.480
_exptl_crystal_size_min 0.480
_refine_diff_density_max 0.562
_refine_diff_density_min -1.363
_refine_diff_density_rms 0.195
_refine_ls_extinction_method none
_refine_ls_goodness_of_fit_ref 1.042
_refine_ls_hydrogen_treatment mixed
_refine_ls_matrix_type full
_refine_ls_number_parameters 158
_refine_ls_number_reflns 2312
_refine_ls_number_restraints 1
_refine_ls_restrained_S_all 1.041
_refine_ls_R_factor_all 0.0981
_refine_ls_R_factor_gt 0.0686
_refine_ls_shift/su_max 0.000
_refine_ls_shift/su_mean 0.000
_refine_ls_structure_factor_coef Fsqd
_refine_ls_weighting_details 'w=1/[\s^2^(Fo^2^)+(0.0945P)^2^] where P=(Fo^2^+2Fc^2^)/3'
_refine_ls_weighting_scheme calc
_refine_ls_wR_factor_gt 0.1549
_refine_ls_wR_factor_ref 0.1731
_reflns_Friedel_coverage 0.000
_reflns_number_gt 1593
_reflns_number_total 2312
_reflns_threshold_expression 'I > 2\s(I)'
_cod_data_source_file d3nj02466k2.cif
_cod_data_source_block global
_cod_depositor_comments 'Adding full bibliography for 7062697.cif.'
_cod_original_sg_symbol_H-M 'P 21/n'
_cod_database_code 7062697
_shelx_space_group_comment
;
The symmetry employed for this shelxl refinement is uniquely defined
by the following loop, which should always be used as a source of
symmetry information in preference to the above space-group names.
They are only intended as comments.
;
_shelx_estimated_absorpt_t_min 0.294
_shelx_estimated_absorpt_t_max 0.305
_shelxl_version_number 2014/6

loop_
_space_group_symop_operation_xyz
'x, y, z'
'-x+1/2, y+1/2, -z+1/2'
'-x, -y, -z'
'x-1/2, -y-1/2, z-1/2'

loop_
_atom_site_label
_atom_site_type_symbol
_atom_site_fract_x
_atom_site_fract_y
_atom_site_fract_z
_atom_site_U_iso_or_equiv
_atom_site_adp_type
_atom_site_occupancy
_atom_site_site_symmetry_order
_atom_site_calc_flag
_atom_site_refinement_flags_posn
_atom_site_refinement_flags_adp
_atom_site_refinement_flags_occupancy
_atom_site_disorder_assembly
_atom_site_disorder_group
Br1 Br 0.26502(5) 0.69601(16) 0.49191(3) 0.0698(3) Uani 1 1 d . . . . .
O1 O 0.8219(3) 0.0238(8) 0.38879(14) 0.0498(9) Uani 1 1 d . . . . .
O2 O 0.4207(4) 0.2382(10) 0.27820(18) 0.0630(11) Uani 1 1 d D . . . .
H2O H 0.471(4) 0.112(11) 0.281(3) 0.076 Uiso 1 1 d D U . . .
N1 N 0.5722(3) -0.0774(10) 0.34119(19) 0.0489(11) Uani 1 1 d . . . . .
C1 C 0.3863(4) 0.3356(12) 0.3269(2) 0.0474(13) Uani 1 1 d . . . . .
C2 C 0.2970(4) 0.5329(13) 0.3234(2) 0.0529(13) Uani 1 1 d . . . . .
H2 H 0.2605 0.5940 0.2881 0.064 Uiso 1 1 calc R U . . .
C3 C 0.2620(4) 0.6388(13) 0.3722(3) 0.0572(15) Uani 1 1 d . . . . .
H3 H 0.2022 0.7734 0.3697 0.069 Uiso 1 1 calc R U . . .
C4 C 0.3148(4) 0.5470(12) 0.4251(2) 0.0509(13) Uani 1 1 d . . . . .
C5 C 0.4013(4) 0.3438(11) 0.4286(2) 0.0462(13) Uani 1 1 d . . . . .
H5 H 0.4353 0.2785 0.4641 0.055 Uiso 1 1 calc R U . . .
C6 C 0.4392(4) 0.2333(10) 0.3799(2) 0.0430(12) Uani 1 1 d . . . . .
C7 C 0.5310(4) 0.0141(11) 0.3841(2) 0.0450(12) Uani 1 1 d . . . . .
H7 H 0.5599 -0.0602 0.4197 0.054 Uiso 1 1 calc R U . . .
C8 C 0.6651(5) -0.2946(12) 0.3493(3) 0.0581(15) Uani 1 1 d . . . . .
H8A H 0.6496 -0.4500 0.3213 0.070 Uiso 1 1 calc R U . . .
H8B H 0.6688 -0.3826 0.3867 0.070 Uiso 1 1 calc R U . . .
C9 C 0.7765(4) -0.1545(11) 0.3437(2) 0.0473(13) Uani 1 1 d . . . . .
C10 C 0.8466(5) -0.1630(13) 0.3047(3) 0.0606(16) Uani 1 1 d . . . . .
H10 H 0.8354 -0.2647 0.2704 0.073 Uiso 1 1 calc R U . . .
C11 C 0.9432(5) 0.0169(13) 0.3263(3) 0.0616(16) Uani 1 1 d . . . . .
H11 H 1.0069 0.0524 0.3085 0.074 Uiso 1 1 calc R U . . .
C12 C 0.9252(4) 0.1228(12) 0.3761(3) 0.0522(14) Uani 1 1 d . . . . .
C13 C 0.9902(6) 0.3196(15) 0.4192(3) 0.079(2) Uani 1 1 d . . . . .
H13A H 0.9433 0.4843 0.4263 0.119 Uiso 1 1 calc R U . . .
H13B H 1.0577 0.3893 0.4054 0.119 Uiso 1 1 calc R U . . .
H13C H 1.0115 0.2120 0.4539 0.119 Uiso 1 1 calc R U . . .

loop_
_atom_site_aniso_label
_atom_site_aniso_U_11
_atom_site_aniso_U_22
_atom_site_aniso_U_33
_atom_site_aniso_U_23
_atom_site_aniso_U_13
_atom_site_aniso_U_12
Br1 0.0549(4) 0.0829(5) 0.0749(5) -0.0119(3) 0.0211(3) -0.0101(3)
O1 0.0383(19) 0.050(2) 0.064(2) -0.0054(18) 0.0187(17) -0.0031(16)
O2 0.049(2) 0.089(3) 0.050(2) 0.005(2) 0.0034(19) -0.0039(19)
N1 0.036(2) 0.048(3) 0.063(3) 0.000(2) 0.007(2) -0.0121(19)
C1 0.039(3) 0.058(3) 0.045(3) 0.002(3) 0.007(2) -0.020(3)
C2 0.038(3) 0.063(4) 0.054(3) 0.012(3) -0.005(2) -0.006(3)
C3 0.034(3) 0.061(4) 0.074(4) 0.011(3) 0.002(3) -0.007(3)
C4 0.038(3) 0.048(3) 0.068(4) 0.003(3) 0.014(3) -0.011(2)
C5 0.043(3) 0.052(3) 0.043(3) 0.009(2) 0.005(2) -0.019(2)
C6 0.031(3) 0.044(3) 0.053(3) 0.008(2) 0.005(2) -0.017(2)
C7 0.038(3) 0.042(3) 0.052(3) 0.006(2) -0.001(2) -0.017(2)
C8 0.048(3) 0.047(3) 0.081(5) -0.008(3) 0.011(3) -0.008(3)
C9 0.045(3) 0.040(3) 0.058(3) -0.003(2) 0.012(3) 0.003(2)
C10 0.068(4) 0.060(4) 0.056(4) -0.001(3) 0.017(3) 0.015(3)
C11 0.048(3) 0.062(4) 0.080(4) 0.009(3) 0.027(3) 0.002(3)
C12 0.033(3) 0.051(3) 0.074(4) -0.001(3) 0.010(3) -0.006(2)
C13 0.058(4) 0.082(5) 0.098(6) -0.003(4) 0.008(4) -0.019(3)

loop_
_atom_type_symbol
_atom_type_description
_atom_type_scat_dispersion_real
_atom_type_scat_dispersion_imag
_atom_type_scat_source
C C 0.0033 0.0016 'International Tables Vol C Tables 4.2.6.8 and 6.1.1.4'
H H 0.0000 0.0000 'International Tables Vol C Tables 4.2.6.8 and 6.1.1.4'
Br Br -0.2901 2.4595 'International Tables Vol C Tables 4.2.6.8 and 6.1.1.4'
N N 0.0061 0.0033 'International Tables Vol C Tables 4.2.6.8 and 6.1.1.4'
O O 0.0106 0.0060 'International Tables Vol C Tables 4.2.6.8 and 6.1.1.4'

loop_
_geom_angle_atom_site_label_1
_geom_angle_atom_site_label_2
_geom_angle_atom_site_label_3
_geom_angle
_geom_angle_site_symmetry_1
_geom_angle_site_symmetry_3
_geom_angle_publ_flag
C12 O1 C9 106.2(4) . . ?
C1 O2 H2O 117(5) . . ?
C7 N1 C8 118.8(5) . . ?
O2 C1 C2 118.7(5) . . ?
O2 C1 C6 120.6(5) . . ?
C2 C1 C6 120.7(5) . . ?
C3 C2 C1 119.7(5) . . ?
C3 C2 H2 120.1 . . ?
C1 C2 H2 120.1 . . ?
C2 C3 C4 120.7(5) . . ?
C2 C3 H3 119.6 . . ?
C4 C3 H3 119.6 . . ?
C5 C4 C3 119.5(5) . . ?
C5 C4 Br1 120.5(4) . . ?
C3 C4 Br1 120.0(4) . . ?
C4 C5 C6 121.1(5) . . ?
C4 C5 H5 119.5 . . ?
C6 C5 H5 119.5 . . ?
C5 C6 C1 118.2(5) . . ?
C5 C6 C7 120.6(5) . . ?
C1 C6 C7 121.2(5) . . ?
N1 C7 C6 122.3(5) . . ?
N1 C7 H7 118.9 . . ?
C6 C7 H7 118.9 . . ?
N1 C8 C9 110.9(4) . . ?
N1 C8 H8A 109.5 . . ?
C9 C8 H8A 109.5 . . ?
N1 C8 H8B 109.5 . . ?
C9 C8 H8B 109.5 . . ?
H8A C8 H8B 108.0 . . ?
C10 C9 O1 110.1(5) . . ?
C10 C9 C8 134.3(6) . . ?
O1 C9 C8 115.6(4) . . ?
C9 C10 C11 106.1(5) . . ?
C9 C10 H10 127.0 . . ?
C11 C10 H10 127.0 . . ?
C12 C11 C10 107.8(5) . . ?
C12 C11 H11 126.1 . . ?
C10 C11 H11 126.1 . . ?
C11 C12 O1 109.8(5) . . ?
C11 C12 C13 134.6(5) . . ?
O1 C12 C13 115.6(5) . . ?
C12 C13 H13A 109.5 . . ?
C12 C13 H13B 109.5 . . ?
H13A C13 H13B 109.5 . . ?
C12 C13 H13C 109.5 . . ?
H13A C13 H13C 109.5 . . ?
H13B C13 H13C 109.5 . . ?

loop_
_geom_bond_atom_site_label_1
_geom_bond_atom_site_label_2
_geom_bond_distance
_geom_bond_site_symmetry_2
_geom_bond_publ_flag
Br1 C4 1.895(5) . ?
O1 C12 1.376(6) . ?
O1 C9 1.389(6) . ?
O2 C1 1.356(7) . ?
O2 H2O 0.82(2) . ?
N1 C7 1.263(6) . ?
N1 C8 1.469(7) . ?
C1 C2 1.379(7) . ?
C1 C6 1.403(7) . ?
C2 C3 1.373(8) . ?
C2 H2 0.9300 . ?
C3 C4 1.389(8) . ?
C3 H3 0.9300 . ?
C4 C5 1.372(7) . ?
C5 C6 1.395(7) . ?
C5 H5 0.9300 . ?
C6 C7 1.465(7) . ?
C7 H7 0.9300 . ?
C8 C9 1.485(7) . ?
C8 H8A 0.9700 . ?
C8 H8B 0.9700 . ?
C9 C10 1.331(8) . ?
C10 C11 1.439(8) . ?
C10 H10 0.9300 . ?
C11 C12 1.322(7) . ?
C11 H11 0.9300 . ?
C12 C13 1.490(9) . ?
C13 H13A 0.9600 . ?
C13 H13B 0.9600 . ?
C13 H13C 0.9600 . ?

loop_
_geom_hbond_atom_site_label_D
_geom_hbond_atom_site_label_H
_geom_hbond_atom_site_label_A
_geom_hbond_distance_DH
_geom_hbond_distance_HA
_geom_hbond_distance_DA
_geom_hbond_angle_DHA
_geom_hbond_site_symmetry_A
O2 H2O N1 0.82(2) 1.93(5) 2.597(6) 137(6) .
C2 H2 O2 0.93 2.56 3.402(7) 150.8 2

loop_
_geom_torsion_atom_site_label_1
_geom_torsion_atom_site_label_2
_geom_torsion_atom_site_label_3
_geom_torsion_atom_site_label_4
_geom_torsion
_geom_torsion_site_symmetry_1
_geom_torsion_site_symmetry_2
_geom_torsion_site_symmetry_3
_geom_torsion_site_symmetry_4
_geom_torsion_publ_flag
O2 C1 C2 C3 -178.8(5) . . . . ?
C6 C1 C2 C3 2.4(7) . . . . ?
C1 C2 C3 C4 -0.7(8) . . . . ?
C2 C3 C4 C5 -1.3(8) . . . . ?
C2 C3 C4 Br1 -180.0(4) . . . . ?
C3 C4 C5 C6 1.7(7) . . . . ?
Br1 C4 C5 C6 -179.7(3) . . . . ?
C4 C5 C6 C1 -0.1(7) . . . . ?
C4 C5 C6 C7 -179.4(4) . . . . ?
O2 C1 C6 C5 179.2(4) . . . . ?
C2 C1 C6 C5 -2.0(7) . . . . ?
O2 C1 C6 C7 -1.4(7) . . . . ?
C2 C1 C6 C7 177.3(4) . . . . ?
C8 N1 C7 C6 179.2(4) . . . . ?
C5 C6 C7 N1 -175.6(4) . . . . ?
C1 C6 C7 N1 5.1(7) . . . . ?
C7 N1 C8 C9 -104.7(6) . . . . ?
C12 O1 C9 C10 -0.8(6) . . . . ?
C12 O1 C9 C8 178.2(4) . . . . ?
N1 C8 C9 C10 -108.1(7) . . . . ?
N1 C8 C9 O1 73.2(6) . . . . ?
O1 C9 C10 C11 0.8(6) . . . . ?
C8 C9 C10 C11 -178.0(6) . . . . ?
C9 C10 C11 C12 -0.4(7) . . . . ?
C10 C11 C12 O1 -0.1(7) . . . . ?
C10 C11 C12 C13 -179.7(7) . . . . ?
C9 O1 C12 C11 0.6(6) . . . . ?
C9 O1 C12 C13 -179.8(5) . . . . ?
